data_4338827
loop_
_publ_author_name
'Filak, Lukas K.'
'Kalinowski, Danuta S.'
'Bauer, Theresa J.'
'Richardson, Des R.'
'Arion, Vladimir B.'

_publ_section_title
;
 Effect of the Piperazine Unit and Metal-Binding Site Position on the
 Solubility and Anti-Proliferative Activity of Ruthenium(II)- and
 Osmium(II)- Arene Complexes of Isomeric Indolo[3,2-c]quinoline-Piperazine
 Hybrids.
;
_journal_issue 13
_journal_name_full 'Inorganic chemistry'
_journal_page_first 6934
_journal_page_last 6943
_journal_paper_doi 10.1021/ic500825j
_journal_volume 53
_journal_year 2014
_chemical_formula_moiety 'C36 H38 Cl N6 Ru, 0.5(C2 H6 O), Cl, (H2 O)'
_chemical_formula_sum 'C37 H43 Cl2 N6 O1.5 Ru'
_chemical_formula_weight 767.74
_chemical_name_systematic
; 
(hapta^6^-p-Cymene)[6-(4-methylpiperazin-1-yl)-kappaN-(pyridin-2-yl-methylene)-11H-
indolo[3,2-c]quinolin-4-kappaN-amine]chloridoruthenium(II) chloride 
;
_space_group_IT_number 7
_symmetry_cell_setting monoclinic
_symmetry_space_group_name_Hall 'P -2yc'
_symmetry_space_group_name_H-M 'P 1 c 1'
_atom_sites_solution_hydrogens geom
_atom_sites_solution_primary direct
_atom_sites_solution_secondary difmap
_audit_creation_method SHELXL-97
_cell_angle_alpha 90.00
_cell_angle_beta 93.479(2)
_cell_angle_gamma 90.00
_cell_formula_units_Z 2
_cell_length_a 10.0291(4)
_cell_length_b 9.4460(4)
_cell_length_c 19.2958(7)
_cell_measurement_reflns_used 9871
_cell_measurement_temperature 100(2)
_cell_measurement_theta_max 29.84
_cell_measurement_theta_min 2.40
_cell_volume 1824.62(13)
_computing_cell_refinement 'Bruker SAINT'
_computing_data_collection 'Bruker APEX2'
_computing_data_reduction 'Bruker SAINT'
_computing_molecular_graphics 'Bruker SHELXTL'
_computing_publication_material 'Bruker SHELXTL'
_computing_structure_refinement 'SHELXL-97 (Sheldrick, 2008)'
_computing_structure_solution 'SHELXS-97 (Sheldrick, 2008)'
_diffrn_ambient_temperature 100(2)
_diffrn_measured_fraction_theta_full 0.988
_diffrn_measured_fraction_theta_max 0.988
_diffrn_measurement_device_type 'Bruker X8 APEXII CCD'
_diffrn_measurement_method '\f and \w scans'
_diffrn_radiation_monochromator graphite
_diffrn_radiation_source 'fine-focus sealed tube'
_diffrn_radiation_type MoK\a
_diffrn_radiation_wavelength 0.71073
_diffrn_reflns_av_R_equivalents 0.0486
_diffrn_reflns_av_sigmaI/netI 0.0388
_diffrn_reflns_limit_h_max 14
_diffrn_reflns_limit_h_min -12
_diffrn_reflns_limit_k_max 13
_diffrn_reflns_limit_k_min -13
_diffrn_reflns_limit_l_max 26
_diffrn_reflns_limit_l_min -27
_diffrn_reflns_number 89059
_diffrn_reflns_theta_full 30.25
_diffrn_reflns_theta_max 30.25
_diffrn_reflns_theta_min 2.16
_exptl_absorpt_coefficient_mu 0.615
_exptl_absorpt_correction_T_max 0.9758
_exptl_absorpt_correction_T_min 0.9133
_exptl_absorpt_correction_type multi-scan
_exptl_absorpt_process_details SADABS
_exptl_crystal_colour orange
_exptl_crystal_density_diffrn 1.397
_exptl_crystal_density_method 'not measured'
_exptl_crystal_description plate
_exptl_crystal_F_000 794
_exptl_crystal_size_max 0.15
_exptl_crystal_size_mid 0.10
_exptl_crystal_size_min 0.04
_refine_diff_density_max 0.969
_refine_diff_density_min -0.690
_refine_diff_density_rms 0.082
_refine_ls_abs_structure_details 'Flack H D (1983), Acta Cryst. A39, 876-881'
_refine_ls_abs_structure_Flack -0.04(2)
_refine_ls_extinction_method none
_refine_ls_goodness_of_fit_ref 1.036
_refine_ls_hydrogen_treatment constr
_refine_ls_matrix_type full
_refine_ls_number_parameters 438
_refine_ls_number_reflns 10077
_refine_ls_number_restraints 4
_refine_ls_restrained_S_all 1.038
_refine_ls_R_factor_all 0.0440
_refine_ls_R_factor_gt 0.0362
_refine_ls_shift/su_max 0.001
_refine_ls_shift/su_mean 0.000
_refine_ls_structure_factor_coef Fsqd
_refine_ls_weighting_details 'calc w=1/[\s^2^(Fo^2^)+(0.0529P)^2^+0.8911P] where P=(Fo^2^+2Fc^2^)/3'
_refine_ls_weighting_scheme calc
_refine_ls_wR_factor_gt 0.0879
_refine_ls_wR_factor_ref 0.0922
_reflns_number_gt 9133
_reflns_number_total 10077
_reflns_threshold_expression >2sigma(I)
_cod_data_source_file ic500825j_si_002.cif
_cod_data_source_block ewor013b
_cod_depositor_comments 'Adding full bibliography for 4338826--4338828.cif.'
_cod_original_sg_symbol_H-M Pc
_cod_original_formula_sum 'C37 H43 Cl2 N6 O1.50 Ru'
_cod_database_code 4338827

loop_
_symmetry_equiv_pos_as_xyz
'x, y, z'
'x, -y, z+1/2'

loop_
_atom_site_label
_atom_site_type_symbol
_atom_site_fract_x
_atom_site_fract_y
_atom_site_fract_z
_atom_site_U_iso_or_equiv
_atom_site_adp_type
_atom_site_occupancy
_atom_site_symmetry_multiplicity
_atom_site_calc_flag
_atom_site_refinement_flags
Ru1 Ru 0.06357(2) 0.509426(19) 0.742911(17) 0.01713(6) Uani 1 1 d .
Cl1 Cl 0.03248(8) 0.53470(9) 0.86379(4) 0.02636(16) Uani 1 1 d .
Cl2 Cl 0.76829(7) 0.11226(7) 0.71953(4) 0.02190(14) Uani 1 1 d .
C1 C 0.4297(3) 0.9526(3) 0.76444(15) 0.0222(6) Uani 1 1 d .
H1 H 0.5133 0.9998 0.7701 0.027 Uiso 1 1 calc R
C2 C 0.3927(3) 0.8574(3) 0.81342(15) 0.0243(6) Uani 1 1 d .
H2 H 0.4496 0.8411 0.8538 0.029 Uiso 1 1 calc R
C3 C 0.2718(3) 0.7844(3) 0.80410(15) 0.0220(6) Uani 1 1 d .
H3 H 0.2497 0.7144 0.8368 0.026 Uiso 1 1 calc R
C4 C 0.1841(3) 0.8126(3) 0.74794(15) 0.0175(6) Uani 1 1 d .
C4A C 0.2164(3) 0.9158(3) 0.69755(13) 0.0171(5) Uani 1 1 d .
N5 N 0.1262(2) 0.9429(3) 0.64359(12) 0.0175(4) Uani 1 1 d .
C6 C 0.1558(3) 1.0323(3) 0.59487(14) 0.0179(5) Uani 1 1 d .
C6A C 0.2814(3) 1.1038(3) 0.59591(14) 0.0179(5) Uani 1 1 d .
C6B C 0.3434(3) 1.2070(3) 0.55326(15) 0.0206(6) Uani 1 1 d .
C7 C 0.3055(3) 1.2839(3) 0.49279(15) 0.0246(6) Uani 1 1 d .
H7 H 0.2195 1.2713 0.4702 0.030 Uiso 1 1 calc R
C8 C 0.3955(4) 1.3781(3) 0.46682(16) 0.0304(7) Uani 1 1 d .
H8 H 0.3700 1.4309 0.4262 0.036 Uiso 1 1 calc R
C9 C 0.5230(3) 1.3975(3) 0.49881(17) 0.0300(7) Uani 1 1 d .
H9 H 0.5835 1.4613 0.4792 0.036 Uiso 1 1 calc R
C10 C 0.5618(3) 1.3244(4) 0.55894(16) 0.0260(6) Uani 1 1 d .
H10 H 0.6481 1.3375 0.5811 0.031 Uiso 1 1 calc R
C10A C 0.4719(3) 1.2323(3) 0.58560(15) 0.0208(5) Uani 1 1 d .
N11 N 0.4873(2) 1.1517(3) 0.64504(13) 0.0219(5) Uani 1 1 d .
H11 H 0.5585 1.1497 0.6740 0.026 Uiso 1 1 calc R
C11A C 0.3727(3) 1.0751(3) 0.65133(14) 0.0182(5) Uani 1 1 d .
C11B C 0.3435(3) 0.9804(3) 0.70583(15) 0.0187(5) Uani 1 1 d .
N12 N 0.0583(2) 1.0617(3) 0.54229(12) 0.0192(5) Uani 1 1 d .
C13 C -0.0773(3) 1.0215(3) 0.55707(16) 0.0228(6) Uani 1 1 d .
H13A H -0.0961 1.0512 0.6047 0.027 Uiso 1 1 calc R
H13B H -0.0876 0.9175 0.5538 0.027 Uiso 1 1 calc R
C14 C -0.1737(3) 1.0928(4) 0.50510(15) 0.0259(6) Uani 1 1 d .
H14A H -0.2666 1.0697 0.5157 0.031 Uiso 1 1 calc R
H14B H -0.1624 1.1968 0.5081 0.031 Uiso 1 1 calc R
N15 N -0.1487(3) 1.0446(3) 0.43473(14) 0.0280(6) Uani 1 1 d .
C16 C -0.0113(3) 1.0777(3) 0.41858(16) 0.0261(6) Uani 1 1 d .
H16A H 0.0011 1.1816 0.4180 0.031 Uiso 1 1 calc R
H16B H 0.0057 1.0407 0.3719 0.031 Uiso 1 1 calc R
C17 C 0.0873(3) 1.0125(3) 0.47202(16) 0.0208(6) Uani 1 1 d .
H17A H 0.0808 0.9080 0.4698 0.025 Uiso 1 1 calc R
H17B H 0.1794 1.0399 0.4619 0.025 Uiso 1 1 calc R
C18 C -0.2431(4) 1.1113(4) 0.38389(19) 0.0392(9) Uani 1 1 d .
H18A H -0.3347 1.0882 0.3951 0.059 Uiso 1 1 calc R
H18B H -0.2272 1.0760 0.3373 0.059 Uiso 1 1 calc R
H18C H -0.2308 1.2142 0.3852 0.059 Uiso 1 1 calc R
N19 N 0.0657(3) 0.7312(2) 0.74016(16) 0.0162(4) Uani 1 1 d .
C20 C -0.0475(3) 0.7927(3) 0.72770(15) 0.0194(6) Uani 1 1 d .
H20 H -0.0545 0.8927 0.7239 0.023 Uiso 1 1 calc R
C21 C -0.1640(3) 0.7016(3) 0.71976(15) 0.0195(5) Uani 1 1 d .
C22 C -0.2930(3) 0.7517(3) 0.70556(19) 0.0308(7) Uani 1 1 d .
H22 H -0.3098 0.8500 0.6993 0.037 Uiso 1 1 calc R
C23 C -0.3959(3) 0.6547(4) 0.7008(2) 0.0379(8) Uani 1 1 d .
H23 H -0.4851 0.6849 0.6900 0.046 Uiso 1 1 calc R
C24 C -0.3678(3) 0.5137(3) 0.7117(2) 0.0330(8) Uani 1 1 d .
H24 H -0.4380 0.4461 0.7095 0.040 Uiso 1 1 calc R
C25 C -0.2374(3) 0.4706(3) 0.72573(18) 0.0255(6) Uani 1 1 d .
H25 H -0.2192 0.3730 0.7335 0.031 Uiso 1 1 calc R
N26 N -0.1367(2) 0.5627(2) 0.72866(13) 0.0186(5) Uani 1 1 d .
C27 C 0.1111(3) 0.4423(3) 0.63652(17) 0.0271(7) Uani 1 1 d .
C28 C 0.2271(4) 0.4946(3) 0.6763(2) 0.0316(8) Uani 1 1 d .
H28 H 0.2757 0.5713 0.6583 0.038 Uiso 1 1 calc R
C29 C 0.2710(3) 0.4365(4) 0.74069(19) 0.0331(8) Uani 1 1 d .
H29 H 0.3493 0.4729 0.7646 0.040 Uiso 1 1 calc R
C30 C 0.2015(3) 0.3264(4) 0.76998(18) 0.0311(7) Uani 1 1 d .
C31 C 0.0834(3) 0.2771(3) 0.7340(2) 0.0272(8) Uani 1 1 d .
H31 H 0.0328 0.2040 0.7537 0.033 Uiso 1 1 calc R
C32 C 0.0402(3) 0.3358(3) 0.66909(16) 0.0241(6) Uani 1 1 d .
H32 H -0.0403 0.3016 0.6466 0.029 Uiso 1 1 calc R
C33 C 0.2426(5) 0.2671(5) 0.8401(2) 0.0522(11) Uani 1 1 d .
H33A H 0.3036 0.1873 0.8348 0.078 Uiso 1 1 calc R
H33B H 0.1632 0.2346 0.8627 0.078 Uiso 1 1 calc R
H33C H 0.2877 0.3407 0.8685 0.078 Uiso 1 1 calc R
C34 C 0.0653(5) 0.4964(4) 0.56599(19) 0.0384(9) Uani 1 1 d .
H34 H 0.0756 0.4154 0.5334 0.046 Uiso 1 1 calc R
C35 C 0.1547(6) 0.6146(4) 0.5408(2) 0.0617(14) Uani 1 1 d .
H35A H 0.1210 0.6459 0.4946 0.093 Uiso 1 1 calc R
H35B H 0.2462 0.5792 0.5385 0.093 Uiso 1 1 calc R
H35C H 0.1541 0.6945 0.5732 0.093 Uiso 1 1 calc R
C36 C -0.0777(6) 0.5363(6) 0.5591(2) 0.0590(13) Uani 1 1 d .
H36A H -0.0999 0.5709 0.5119 0.089 Uiso 1 1 calc R
H36B H -0.0950 0.6111 0.5926 0.089 Uiso 1 1 calc R
H36C H -0.1328 0.4535 0.5681 0.089 Uiso 1 1 calc R
O1 O 0.7244(8) 0.6903(6) 0.3860(3) 0.064(2) Uani 0.50 1 d P
O2 O 0.7479(5) 0.7700(5) 0.4498(2) 0.0322(11) Uani 0.50 1 d P
O3 O 0.5476(8) 0.8016(11) 0.5490(4) 0.085(2) Uiso 0.50 1 d PD
H30 H 0.5212 0.7260 0.5666 0.128 Uiso 0.50 1 calc PR
C37 C 0.4623(8) 0.8394(9) 0.4953(4) 0.0447(18) Uiso 0.50 1 d PD
H37A H 0.4684 0.9416 0.4845 0.054 Uiso 0.50 1 calc PR
H37B H 0.3687 0.8147 0.5037 0.054 Uiso 0.50 1 calc PR
C38 C 0.5181(10) 0.7470(11) 0.4384(5) 0.061(2) Uiso 0.50 1 d PD
H38A H 0.4654 0.7620 0.3946 0.092 Uiso 0.50 1 calc PR
H38B H 0.5131 0.6471 0.4518 0.092 Uiso 0.50 1 calc PR
H38C H 0.6114 0.7727 0.4326 0.092 Uiso 0.50 1 calc PR

loop_
_atom_site_aniso_label
_atom_site_aniso_U_11
_atom_site_aniso_U_22
_atom_site_aniso_U_33
_atom_site_aniso_U_23
_atom_site_aniso_U_13
_atom_site_aniso_U_12
Ru1 0.01457(9) 0.01524(9) 0.02188(9) -0.00286(10) 0.00367(6) -0.00126(10)
Cl1 0.0338(4) 0.0234(3) 0.0226(3) 0.0016(3) 0.0075(3) 0.0010(3)
Cl2 0.0193(3) 0.0154(3) 0.0310(3) -0.0003(2) 0.0013(3) -0.0010(2)
C1 0.0168(14) 0.0231(14) 0.0262(14) 0.0010(11) -0.0027(11) -0.0047(11)
C2 0.0208(15) 0.0285(15) 0.0229(14) 0.0023(11) -0.0048(11) -0.0043(12)
C3 0.0247(15) 0.0199(13) 0.0211(13) 0.0023(10) -0.0012(11) -0.0050(11)
C4 0.0177(13) 0.0173(13) 0.0176(12) -0.0039(10) 0.0023(10) -0.0041(10)
C4A 0.0169(13) 0.0178(12) 0.0166(12) -0.0033(9) 0.0014(10) -0.0019(10)
N5 0.0162(11) 0.0191(11) 0.0172(11) -0.0012(8) 0.0002(8) -0.0035(9)
C6 0.0164(13) 0.0210(13) 0.0164(12) -0.0022(10) 0.0026(10) 0.0012(10)
C6A 0.0185(13) 0.0180(13) 0.0175(12) -0.0004(9) 0.0023(10) -0.0022(10)
C6B 0.0205(14) 0.0191(13) 0.0228(14) -0.0007(10) 0.0060(11) -0.0017(11)
C7 0.0247(15) 0.0226(14) 0.0268(14) 0.0012(11) 0.0039(12) -0.0028(12)
C8 0.0420(19) 0.0254(15) 0.0241(15) 0.0041(12) 0.0052(13) -0.0054(13)
C9 0.0321(17) 0.0259(15) 0.0327(16) 0.0048(12) 0.0080(13) -0.0114(12)
C10 0.0215(15) 0.0276(17) 0.0291(15) -0.0011(11) 0.0043(12) -0.0088(12)
C10A 0.0201(14) 0.0185(13) 0.0242(13) -0.0009(10) 0.0036(11) -0.0005(10)
N11 0.0188(12) 0.0220(12) 0.0249(12) 0.0020(9) 0.0007(9) -0.0073(9)
C11A 0.0157(13) 0.0194(13) 0.0196(13) -0.0009(10) 0.0027(10) -0.0036(10)
C11B 0.0188(14) 0.0192(12) 0.0183(13) -0.0023(10) 0.0019(10) -0.0020(10)
N12 0.0157(11) 0.0234(13) 0.0186(11) -0.0004(9) 0.0003(9) -0.0010(9)
C13 0.0186(15) 0.0295(15) 0.0202(13) 0.0007(11) 0.0006(11) 0.0000(11)
C14 0.0206(15) 0.0313(16) 0.0253(15) -0.0012(12) -0.0033(12) 0.0038(12)
N15 0.0255(14) 0.0353(14) 0.0223(12) -0.0013(11) -0.0050(10) 0.0054(12)
C16 0.0279(16) 0.0281(16) 0.0219(14) 0.0032(11) -0.0011(12) 0.0011(13)
C17 0.0206(15) 0.0232(14) 0.0186(13) -0.0006(10) 0.0010(11) -0.0011(11)
C18 0.0320(19) 0.050(2) 0.0335(18) 0.0042(16) -0.0161(15) 0.0065(16)
N19 0.0158(10) 0.0178(9) 0.0150(9) -0.0020(12) -0.0001(7) 0.0006(12)
C20 0.0213(15) 0.0180(14) 0.0189(13) -0.0038(10) 0.0019(11) -0.0045(11)
C21 0.0161(13) 0.0184(12) 0.0242(13) -0.0048(10) 0.0032(10) -0.0011(10)
C22 0.0207(15) 0.0203(14) 0.051(2) -0.0088(13) 0.0012(14) -0.0006(12)
C23 0.0156(15) 0.0233(16) 0.075(3) -0.0128(17) -0.0002(15) -0.0007(12)
C24 0.0163(15) 0.0234(15) 0.060(2) -0.0126(14) 0.0078(15) -0.0067(11)
C25 0.0188(15) 0.0183(13) 0.0405(18) -0.0066(12) 0.0106(13) -0.0031(11)
N26 0.0155(11) 0.0154(11) 0.0257(12) -0.0047(9) 0.0065(9) -0.0017(9)
C27 0.0309(17) 0.0230(16) 0.0288(16) -0.0071(12) 0.0119(13) 0.0016(13)
C28 0.0222(16) 0.0301(17) 0.045(2) -0.0123(13) 0.0194(15) -0.0060(12)
C29 0.0176(15) 0.0397(19) 0.0421(19) -0.0157(16) 0.0026(13) 0.0032(14)
C30 0.0257(17) 0.0288(16) 0.0383(17) -0.0108(13) -0.0030(13) 0.0127(13)
C31 0.0239(19) 0.0157(12) 0.042(2) -0.0047(13) 0.0034(14) 0.0037(12)
C32 0.0197(14) 0.0198(13) 0.0333(15) -0.0099(11) 0.0043(12) 0.0009(11)
C33 0.059(3) 0.053(2) 0.042(2) -0.0101(18) -0.0130(19) 0.034(2)
C34 0.061(3) 0.0292(19) 0.0257(18) -0.0078(13) 0.0111(17) 0.0030(15)
C35 0.120(4) 0.034(2) 0.033(2) -0.0041(16) 0.022(2) -0.002(2)
C36 0.071(3) 0.077(3) 0.028(2) 0.000(2) 0.001(2) 0.029(3)
O1 0.132(6) 0.030(3) 0.034(3) 0.010(2) 0.035(3) 0.016(3)
O2 0.055(3) 0.025(2) 0.018(2) -0.0015(17) 0.0082(19) -0.006(2)

loop_
_atom_type_symbol
_atom_type_description
_atom_type_scat_dispersion_real
_atom_type_scat_dispersion_imag
_atom_type_scat_source
C C 0.0033 0.0016 'International Tables Vol C Tables 4.2.6.8 and 6.1.1.4'
H H 0.0000 0.0000 'International Tables Vol C Tables 4.2.6.8 and 6.1.1.4'
N N 0.0061 0.0033 'International Tables Vol C Tables 4.2.6.8 and 6.1.1.4'
Cl Cl 0.1484 0.1585 'International Tables Vol C Tables 4.2.6.8 and 6.1.1.4'
Ru Ru -1.2594 0.8363 'International Tables Vol C Tables 4.2.6.8 and 6.1.1.4'
O O 0.0106 0.0060 'International Tables Vol C Tables 4.2.6.8 and 6.1.1.4'

loop_
_geom_angle_atom_site_label_1
_geom_angle_atom_site_label_2
_geom_angle_atom_site_label_3
_geom_angle
N26 Ru1 N19 76.43(11)
N26 Ru1 C28 134.86(13)
N19 Ru1 C28 92.31(12)
N26 Ru1 C32 91.79(10)
N19 Ru1 C32 137.55(12)
C28 Ru1 C32 67.38(12)
N26 Ru1 C29 170.36(11)
N19 Ru1 C29 107.57(14)
C28 Ru1 C29 37.70(15)
C32 Ru1 C29 79.35(12)
N26 Ru1 C31 108.78(12)
N19 Ru1 C31 171.49(14)
C28 Ru1 C31 79.24(12)
C32 Ru1 C31 37.60(14)
C29 Ru1 C31 66.23(14)
N26 Ru1 C27 101.93(11)
N19 Ru1 C27 104.96(12)
C28 Ru1 C27 38.44(14)
C32 Ru1 C27 37.12(12)
C29 Ru1 C27 68.69(13)
C31 Ru1 C27 67.70(13)
N26 Ru1 C30 142.43(12)
N19 Ru1 C30 139.90(13)
C28 Ru1 C30 66.98(14)
C32 Ru1 C30 67.29(12)
C29 Ru1 C30 36.40(14)
C31 Ru1 C30 36.90(14)
C27 Ru1 C30 80.37(12)
N26 Ru1 Cl1 85.54(7)
N19 Ru1 Cl1 85.80(9)
C28 Ru1 Cl1 137.85(12)
C32 Ru1 Cl1 134.49(9)
C29 Ru1 Cl1 103.36(10)
C31 Ru1 Cl1 101.13(10)
C27 Ru1 Cl1 168.01(9)
C30 Ru1 Cl1 87.99(9)
C2 C1 C11B 119.9(3)
C2 C1 H1 120.1
C11B C1 H1 120.1
C1 C2 C3 120.2(3)
C1 C2 H2 119.9
C3 C2 H2 119.9
C4 C3 C2 120.9(3)
C4 C3 H3 119.6
C2 C3 H3 119.6
C3 C4 N19 118.0(3)
C3 C4 C4A 120.4(3)
N19 C4 C4A 121.5(3)
N5 C4A C11B 123.9(2)
N5 C4A C4 118.8(2)
C11B C4A C4 117.3(2)
C6 N5 C4A 120.0(2)
N5 C6 N12 118.1(3)
N5 C6 C6A 122.2(3)
N12 C6 C6A 119.7(3)
C11A C6A C6 117.2(2)
C11A C6A C6B 106.5(2)
C6 C6A C6B 136.3(3)
C7 C6B C10A 118.1(3)
C7 C6B C6A 135.9(3)
C10A C6B C6A 106.0(2)
C8 C7 C6B 118.9(3)
C8 C7 H7 120.6
C6B C7 H7 120.6
C7 C8 C9 121.6(3)
C7 C8 H8 119.2
C9 C8 H8 119.2
C10 C9 C8 120.5(3)
C10 C9 H9 119.8
C8 C9 H9 119.8
C10A C10 C9 118.1(3)
C10A C10 H10 120.9
C9 C10 H10 120.9
C10 C10A N11 128.2(3)
C10 C10A C6B 122.8(3)
N11 C10A C6B 109.0(2)
C11A N11 C10A 108.3(2)
C11A N11 H11 125.9
C10A N11 H11 125.9
N11 C11A C6A 110.2(2)
N11 C11A C11B 127.5(3)
C6A C11A C11B 122.3(3)
C1 C11B C4A 121.1(3)
C1 C11B C11A 124.6(3)
C4A C11B C11A 114.3(3)
C6 N12 C13 115.3(2)
C6 N12 C17 115.9(2)
C13 N12 C17 109.6(2)
N12 C13 C14 108.8(3)
N12 C13 H13A 109.9
C14 C13 H13A 109.9
N12 C13 H13B 109.9
C14 C13 H13B 109.9
H13A C13 H13B 108.3
N15 C14 C13 109.8(3)
N15 C14 H14A 109.7
C13 C14 H14A 109.7
N15 C14 H14B 109.7
C13 C14 H14B 109.7
H14A C14 H14B 108.2
C18 N15 C16 110.2(3)
C18 N15 C14 110.3(3)
C16 N15 C14 110.2(2)
N15 C16 C17 110.6(3)
N15 C16 H16A 109.5
C17 C16 H16A 109.5
N15 C16 H16B 109.5
C17 C16 H16B 109.5
H16A C16 H16B 108.1
N12 C17 C16 109.9(2)
N12 C17 H17A 109.7
C16 C17 H17A 109.7
N12 C17 H17B 109.7
C16 C17 H17B 109.7
H17A C17 H17B 108.2
N15 C18 H18A 109.5
N15 C18 H18B 109.5
H18A C18 H18B 109.5
N15 C18 H18C 109.5
H18A C18 H18C 109.5
H18B C18 H18C 109.5
C20 N19 C4 120.0(2)
C20 N19 Ru1 116.5(2)
C4 N19 Ru1 123.4(2)
N19 C20 C21 116.7(3)
N19 C20 H20 121.7
C21 C20 H20 121.7
N26 C21 C22 122.4(3)
N26 C21 C20 114.0(3)
C22 C21 C20 123.6(3)
C23 C22 C21 118.1(3)
C23 C22 H22 120.9
C21 C22 H22 120.9
C24 C23 C22 119.2(3)
C24 C23 H23 120.4
C22 C23 H23 120.4
C23 C24 C25 119.9(3)
C23 C24 H24 120.0
C25 C24 H24 120.0
N26 C25 C24 121.5(3)
N26 C25 H25 119.3
C24 C25 H25 119.3
C25 N26 C21 118.8(3)
C25 N26 Ru1 125.0(2)
C21 N26 Ru1 116.16(19)
C32 C27 C28 114.9(3)
C32 C27 C34 121.0(3)
C28 C27 C34 124.0(3)
C32 C27 Ru1 69.43(17)
C28 C27 Ru1 67.81(18)
C34 C27 Ru1 132.0(2)
C29 C28 C27 122.5(3)
C29 C28 Ru1 72.9(2)
C27 C28 Ru1 73.75(18)
C29 C28 H28 118.8
C27 C28 H28 118.8
Ru1 C28 H28 126.6
C30 C29 C28 120.9(3)
C30 C29 Ru1 74.19(19)
C28 C29 Ru1 69.37(19)
C30 C29 H29 119.5
C28 C29 H29 119.5
Ru1 C29 H29 129.3
C29 C30 C31 118.2(3)
C29 C30 C33 121.9(3)
C31 C30 C33 119.8(4)
C29 C30 Ru1 69.41(19)
C31 C30 Ru1 69.83(17)
C33 C30 Ru1 128.8(2)
C32 C31 C30 120.6(3)
C32 C31 Ru1 69.85(17)
C30 C31 Ru1 73.27(18)
C32 C31 H31 119.7
C30 C31 H31 119.7
Ru1 C31 H31 129.6
C27 C32 C31 122.8(3)
C27 C32 Ru1 73.45(17)
C31 C32 Ru1 72.56(17)
C27 C32 H32 118.6
C31 C32 H32 118.6
Ru1 C32 H32 127.6
C30 C33 H33A 109.5
C30 C33 H33B 109.5
H33A C33 H33B 109.5
C30 C33 H33C 109.5
H33A C33 H33C 109.5
H33B C33 H33C 109.5
C36 C34 C27 114.2(3)
C36 C34 C35 111.6(4)
C27 C34 C35 112.6(4)
C36 C34 H34 105.9
C27 C34 H34 105.9
C35 C34 H34 105.9
C34 C35 H35A 109.5
C34 C35 H35B 109.5
H35A C35 H35B 109.5
C34 C35 H35C 109.5
H35A C35 H35C 109.5
H35B C35 H35C 109.5
C34 C36 H36A 109.5
C34 C36 H36B 109.5
H36A C36 H36B 109.5
C34 C36 H36C 109.5
H36A C36 H36C 109.5
H36B C36 H36C 109.5
C37 O3 H30 109.5
O3 C37 C38 99.0(7)
O3 C37 H37A 112.0
C38 C37 H37A 112.0
O3 C37 H37B 112.0
C38 C37 H37B 112.0
H37A C37 H37B 109.7
C37 C38 H38A 109.5
C37 C38 H38B 109.5
H38A C38 H38B 109.5
C37 C38 H38C 109.5
H38A C38 H38C 109.5
H38B C38 H38C 109.5

loop_
_geom_bond_atom_site_label_1
_geom_bond_atom_site_label_2
_geom_bond_distance
Ru1 N26 2.073(2)
Ru1 N19 2.096(2)
Ru1 C28 2.148(3)
Ru1 C32 2.176(3)
Ru1 C29 2.195(3)
Ru1 C31 2.211(3)
Ru1 C27 2.228(3)
Ru1 C30 2.256(3)
Ru1 Cl1 2.3838(8)
C1 C2 1.372(4)
C1 C11B 1.405(4)
C1 H1 0.9500
C2 C3 1.397(4)
C2 H2 0.9500
C3 C4 1.380(4)
C3 H3 0.9500
C4 N19 1.414(4)
C4 C4A 1.428(4)
C4A N5 1.362(3)
C4A C11B 1.414(4)
N5 C6 1.311(4)
C6 N12 1.393(4)
C6 C6A 1.429(4)
C6A C11A 1.392(4)
C6A C6B 1.441(4)
C6B C7 1.407(4)
C6B C10A 1.417(4)
C7 C8 1.383(4)
C7 H7 0.9500
C8 C9 1.398(5)
C8 H8 0.9500
C9 C10 1.386(5)
C9 H9 0.9500
C10 C10A 1.375(4)
C10 H10 0.9500
C10A N11 1.378(4)
N11 C11A 1.369(4)
N11 H11 0.8800
C11A C11B 1.424(4)
N12 C13 1.457(4)
N12 C17 1.479(4)
C13 C14 1.508(4)
C13 H13A 0.9900
C13 H13B 0.9900
C14 N15 1.468(4)
C14 H14A 0.9900
C14 H14B 0.9900
N15 C18 1.464(4)
N15 C16 1.466(4)
C16 C17 1.515(4)
C16 H16A 0.9900
C16 H16B 0.9900
C17 H17A 0.9900
C17 H17B 0.9900
C18 H18A 0.9800
C18 H18B 0.9800
C18 H18C 0.9800
N19 C20 1.285(4)
C20 C21 1.452(4)
C20 H20 0.9500
C21 N26 1.349(4)
C21 C22 1.388(4)
C22 C23 1.379(5)
C22 H22 0.9500
C23 C24 1.375(5)
C23 H23 0.9500
C24 C25 1.381(5)
C24 H24 0.9500
C25 N26 1.332(4)
C25 H25 0.9500
C27 C32 1.402(5)
C27 C28 1.442(5)
C27 C34 1.499(5)
C28 C29 1.404(6)
C28 H28 0.9500
C29 C30 1.391(5)
C29 H29 0.9500
C30 C31 1.414(5)
C30 C33 1.498(5)
C31 C32 1.414(5)
C31 H31 0.9500
C32 H32 0.9500
C33 H33A 0.9800
C33 H33B 0.9800
C33 H33C 0.9800
C34 C36 1.482(7)
C34 C35 1.530(6)
C34 H34 1.0000
C35 H35A 0.9800
C35 H35B 0.9800
C35 H35C 0.9800
C36 H36A 0.9800
C36 H36B 0.9800
C36 H36C 0.9800
O1 O2 1.449(7)
O3 C37 1.351(8)
O3 H30 0.8400
C37 C38 1.534(8)
C37 H37A 0.9900
C37 H37B 0.9900
C38 H38A 0.9800
C38 H38B 0.9800
C38 H38C 0.9800

loop_
_geom_torsion_atom_site_label_1
_geom_torsion_atom_site_label_2
_geom_torsion_atom_site_label_3
_geom_torsion_atom_site_label_4
_geom_torsion
C11B C1 C2 C3 2.1(5)
C1 C2 C3 C4 -3.9(5)
C2 C3 C4 N19 177.7(3)
C2 C3 C4 C4A 1.0(4)
C3 C4 C4A N5 -178.7(3)
N19 C4 C4A N5 4.8(4)
C3 C4 C4A C11B 3.4(4)
N19 C4 C4A C11B -173.1(3)
C11B C4A N5 C6 0.9(4)
C4 C4A N5 C6 -176.9(3)
C4A N5 C6 N12 -177.2(2)
C4A N5 C6 C6A 0.1(4)
N5 C6 C6A C11A -0.1(4)
N12 C6 C6A C11A 177.2(3)
N5 C6 C6A C6B -178.4(3)
N12 C6 C6A C6B -1.2(5)
C11A C6A C6B C7 -176.8(3)
C6 C6A C6B C7 1.7(6)
C11A C6A C6B C10A 1.1(3)
C6 C6A C6B C10A 179.6(3)
C10A C6B C7 C8 1.3(4)
C6A C6B C7 C8 179.1(3)
C6B C7 C8 C9 0.5(5)
C7 C8 C9 C10 -1.5(5)
C8 C9 C10 C10A 0.4(5)
C9 C10 C10A N11 -178.4(3)
C9 C10 C10A C6B 1.6(5)
C7 C6B C10A C10 -2.5(4)
C6A C6B C10A C10 179.1(3)
C7 C6B C10A N11 177.5(2)
C6A C6B C10A N11 -0.9(3)
C10 C10A N11 C11A -179.7(3)
C6B C10A N11 C11A 0.3(3)
C10A N11 C11A C6A 0.4(3)
C10A N11 C11A C11B -178.4(3)
C6 C6A C11A N11 -179.8(2)
C6B C6A C11A N11 -1.0(3)
C6 C6A C11A C11B -0.9(4)
C6B C6A C11A C11B 177.9(3)
C2 C1 C11B C4A 2.5(4)
C2 C1 C11B C11A -178.9(3)
N5 C4A C11B C1 177.0(3)
C4 C4A C11B C1 -5.2(4)
N5 C4A C11B C11A -1.7(4)
C4 C4A C11B C11A 176.0(2)
N11 C11A C11B C1 1.7(5)
C6A C11A C11B C1 -177.0(3)
N11 C11A C11B C4A -179.6(3)
C6A C11A C11B C4A 1.8(4)
N5 C6 N12 C13 16.6(4)
C6A C6 N12 C13 -160.8(3)
N5 C6 N12 C17 -113.4(3)
C6A C6 N12 C17 69.2(3)
C6 N12 C13 C14 165.4(2)
C17 N12 C13 C14 -61.6(3)
N12 C13 C14 N15 61.7(3)
C13 C14 N15 C18 179.0(3)
C13 C14 N15 C16 -59.1(3)
C18 N15 C16 C17 178.5(3)
C14 N15 C16 C17 56.5(3)
C6 N12 C17 C16 -168.1(3)
C13 N12 C17 C16 59.2(3)
N15 C16 C17 N12 -56.4(3)
C3 C4 N19 C20 132.2(3)
C4A C4 N19 C20 -51.2(4)
C3 C4 N19 Ru1 -50.9(4)
C4A C4 N19 Ru1 125.7(3)
N26 Ru1 N19 C20 -3.8(2)
C28 Ru1 N19 C20 131.9(3)
C32 Ru1 N19 C20 73.7(3)
C29 Ru1 N19 C20 167.1(2)
C31 Ru1 N19 C20 124.8(11)
C27 Ru1 N19 C20 95.1(3)
C30 Ru1 N19 C20 -172.1(2)
Cl1 Ru1 N19 C20 -90.2(2)
N26 Ru1 N19 C4 179.2(3)
C28 Ru1 N19 C4 -45.0(3)
C32 Ru1 N19 C4 -103.3(3)
C29 Ru1 N19 C4 -9.9(3)
C31 Ru1 N19 C4 -52.1(13)
C27 Ru1 N19 C4 -81.8(3)
C30 Ru1 N19 C4 10.9(4)
Cl1 Ru1 N19 C4 92.8(3)
C4 N19 C20 C21 179.4(3)
Ru1 N19 C20 C21 2.4(4)
N19 C20 C21 N26 1.8(4)
N19 C20 C21 C22 -179.4(3)
N26 C21 C22 C23 0.2(5)
C20 C21 C22 C23 -178.5(3)
C21 C22 C23 C24 1.5(6)
C22 C23 C24 C25 -1.4(6)
C23 C24 C25 N26 -0.4(6)
C24 C25 N26 C21 2.1(5)
C24 C25 N26 Ru1 -175.8(3)
C22 C21 N26 C25 -2.0(4)
C20 C21 N26 C25 176.9(3)
C22 C21 N26 Ru1 176.1(2)
C20 C21 N26 Ru1 -5.1(3)
N19 Ru1 N26 C25 -177.3(3)
C28 Ru1 N26 C25 103.2(3)
C32 Ru1 N26 C25 44.0(3)
C29 Ru1 N26 C25 67.0(8)
C31 Ru1 N26 C25 9.7(3)
C27 Ru1 N26 C25 80.0(3)
C30 Ru1 N26 C25 -9.7(3)
Cl1 Ru1 N26 C25 -90.5(2)
N19 Ru1 N26 C21 4.8(2)
C28 Ru1 N26 C21 -74.8(2)
C32 Ru1 N26 C21 -134.0(2)
C29 Ru1 N26 C21 -110.9(8)
C31 Ru1 N26 C21 -168.2(2)
C27 Ru1 N26 C21 -98.0(2)
C30 Ru1 N26 C21 172.4(2)
Cl1 Ru1 N26 C21 91.5(2)
N26 Ru1 C27 C32 -76.9(2)
N19 Ru1 C27 C32 -155.86(19)
C28 Ru1 C27 C32 129.8(3)
C29 Ru1 C27 C32 100.8(2)
C31 Ru1 C27 C32 28.69(19)
C30 Ru1 C27 C32 64.9(2)
Cl1 Ru1 C27 C32 50.8(5)
N26 Ru1 C27 C28 153.31(19)
N19 Ru1 C27 C28 74.4(2)
C32 Ru1 C27 C28 -129.8(3)
C29 Ru1 C27 C28 -29.0(2)
C31 Ru1 C27 C28 -101.1(2)
C30 Ru1 C27 C28 -64.9(2)
Cl1 Ru1 C27 C28 -79.0(5)
N26 Ru1 C27 C34 36.8(4)
N19 Ru1 C27 C34 -42.1(4)
C28 Ru1 C27 C34 -116.5(4)
C32 Ru1 C27 C34 113.8(4)
C29 Ru1 C27 C34 -145.5(4)
C31 Ru1 C27 C34 142.5(4)
C30 Ru1 C27 C34 178.6(4)
Cl1 Ru1 C27 C34 164.6(3)
C32 C27 C28 C29 4.3(4)
C34 C27 C28 C29 -176.6(3)
Ru1 C27 C28 C29 56.8(3)
C32 C27 C28 Ru1 -52.5(2)
C34 C27 C28 Ru1 126.6(3)
N26 Ru1 C28 C29 -170.70(19)
N19 Ru1 C28 C29 116.2(2)
C32 Ru1 C28 C29 -102.2(2)
C31 Ru1 C28 C29 -64.8(2)
C27 Ru1 C28 C29 -132.4(3)
C30 Ru1 C28 C29 -28.3(2)
Cl1 Ru1 C28 C29 29.9(2)
N26 Ru1 C28 C27 -38.3(2)
N19 Ru1 C28 C27 -111.4(2)
C32 Ru1 C28 C27 30.17(19)
C29 Ru1 C28 C27 132.4(3)
C31 Ru1 C28 C27 67.6(2)
C30 Ru1 C28 C27 104.1(2)
Cl1 Ru1 C28 C27 162.32(16)
C27 C28 C29 C30 -1.5(5)
Ru1 C28 C29 C30 55.6(3)
C27 C28 C29 Ru1 -57.2(3)
N26 Ru1 C29 C30 -89.5(8)
N19 Ru1 C29 C30 157.3(2)
C28 Ru1 C29 C30 -132.6(3)
C32 Ru1 C29 C30 -66.0(2)
C31 Ru1 C29 C30 -28.9(2)
C27 Ru1 C29 C30 -103.1(2)
Cl1 Ru1 C29 C30 67.5(2)
N26 Ru1 C29 C28 43.1(9)
N19 Ru1 C29 C28 -70.1(2)
C32 Ru1 C29 C28 66.6(2)
C31 Ru1 C29 C28 103.7(2)
C27 Ru1 C29 C28 29.52(19)
C30 Ru1 C29 C28 132.6(3)
Cl1 Ru1 C29 C28 -159.88(17)
C28 C29 C30 C31 -1.6(5)
Ru1 C29 C30 C31 51.8(3)
C28 C29 C30 C33 -177.1(3)
Ru1 C29 C30 C33 -123.7(3)
C28 C29 C30 Ru1 -53.4(3)
N26 Ru1 C30 C29 164.1(2)
N19 Ru1 C30 C29 -34.8(3)
C28 Ru1 C30 C29 29.3(2)
C32 Ru1 C30 C29 103.3(2)
C31 Ru1 C30 C29 132.5(3)
C27 Ru1 C30 C29 67.0(2)
Cl1 Ru1 C30 C29 -115.91(19)
N26 Ru1 C30 C31 31.6(3)
N19 Ru1 C30 C31 -167.3(2)
C28 Ru1 C30 C31 -103.2(2)
C32 Ru1 C30 C31 -29.16(19)
C29 Ru1 C30 C31 -132.5(3)
C27 Ru1 C30 C31 -65.5(2)
Cl1 Ru1 C30 C31 111.6(2)
N26 Ru1 C30 C33 -80.9(4)
N19 Ru1 C30 C33 80.2(4)
C28 Ru1 C30 C33 144.3(4)
C32 Ru1 C30 C33 -141.7(4)
C29 Ru1 C30 C33 115.0(4)
C31 Ru1 C30 C33 -112.5(4)
C27 Ru1 C30 C33 -178.0(4)
Cl1 Ru1 C30 C33 -0.9(4)
C29 C30 C31 C32 1.9(4)
C33 C30 C31 C32 177.4(3)
Ru1 C30 C31 C32 53.5(2)
C29 C30 C31 Ru1 -51.6(3)
C33 C30 C31 Ru1 124.0(3)
N26 Ru1 C31 C32 67.19(19)
N19 Ru1 C31 C32 -59.5(13)
C28 Ru1 C31 C32 -66.7(2)
C29 Ru1 C31 C32 -104.0(2)
C27 Ru1 C31 C32 -28.35(18)
C30 Ru1 C31 C32 -132.5(3)
Cl1 Ru1 C31 C32 156.22(16)
N26 Ru1 C31 C30 -160.28(19)
N19 Ru1 C31 C30 73.0(13)
C28 Ru1 C31 C30 65.8(2)
C32 Ru1 C31 C30 132.5(3)
C29 Ru1 C31 C30 28.6(2)
C27 Ru1 C31 C30 104.2(2)
Cl1 Ru1 C31 C30 -71.2(2)
C28 C27 C32 C31 -4.0(4)
C34 C27 C32 C31 176.9(3)
Ru1 C27 C32 C31 -55.7(3)
C28 C27 C32 Ru1 51.7(2)
C34 C27 C32 Ru1 -127.4(3)
C30 C31 C32 C27 1.1(4)
Ru1 C31 C32 C27 56.1(3)
C30 C31 C32 Ru1 -55.1(3)
N26 Ru1 C32 C27 107.5(2)
N19 Ru1 C32 C27 35.8(3)
C28 Ru1 C32 C27 -31.2(2)
C29 Ru1 C32 C27 -68.6(2)
C31 Ru1 C32 C27 -133.3(3)
C30 Ru1 C32 C27 -104.6(2)
Cl1 Ru1 C32 C27 -166.96(16)
N26 Ru1 C32 C31 -119.18(18)
N19 Ru1 C32 C31 169.1(2)
C28 Ru1 C32 C31 102.1(2)
C29 Ru1 C32 C31 64.7(2)
C27 Ru1 C32 C31 133.3(3)
C30 Ru1 C32 C31 28.66(19)
Cl1 Ru1 C32 C31 -33.7(2)
C32 C27 C34 C36 50.0(5)
C28 C27 C34 C36 -129.1(4)
Ru1 C27 C34 C36 -39.4(5)
C32 C27 C34 C35 178.6(3)
C28 C27 C34 C35 -0.5(5)
Ru1 C27 C34 C35 89.2(4)
